data_7151021
loop_
_publ_author_name
'Chandan, Nandkishkor'
'Moloney, Mark G.'

_publ_section_title
;
 Rapid diastereocontrolled synthesis of 2,2,5-trisubstituted
 pyrrolidines
;
_journal_issue 20
_journal_name_full 'Organic &amp; Biomolecular Chemistry'
_journal_page_first 3664
_journal_page_last 3666
_journal_paper_doi 10.1039/b811642c
_journal_volume 6
_journal_year 2008
_chemical_formula_moiety 'C8 H11 N1 O3'
_chemical_formula_sum 'C8 H11 N O3'
_chemical_formula_weight 169.18
_chemical_melting_point ?
_space_group_IT_number 14
_symmetry_cell_setting monoclinic
_symmetry_space_group_name_Hall '-P 2ybc'
_symmetry_space_group_name_H-M 'P 1 21/c 1'
_atom_sites_solution_hydrogens geom
_atom_sites_solution_primary direct
_audit_creation_date 08-04-28
_audit_creation_method CRYSTALS_ver_12.85
_cell_angle_alpha 90
_cell_angle_beta 93.260(6)
_cell_angle_gamma 90
_cell_formula_units_Z 4
_cell_length_a 6.5272(10)
_cell_length_b 12.559(2)
_cell_length_c 10.5571(19)
_cell_measurement_reflns_used 1779
_cell_measurement_temperature 150
_cell_measurement_theta_max 27
_cell_measurement_theta_min 5
_cell_volume 864.0(2)
_computing_cell_refinement 'DENZO/SCALEPACK (Otwinowski & Minor, 1997)'
_computing_data_collection 'COLLECT (Nonius, 1997-2001).'
_computing_data_reduction 'DENZO/SCALEPACK (Otwinowski & Minor, 1997)'
_computing_molecular_graphics 'CAMERON (Watkin et al., 1996)'
_computing_publication_material 'CRYSTALS (Betteridge et al., 2003)'
_computing_structure_refinement 'CRYSTALS (Betteridge et al., 2003)'
_computing_structure_solution 'SIR92 (Altomare et al., 1994)'
_diffrn_ambient_temperature 150
_diffrn_measured_fraction_theta_full 0.981
_diffrn_measured_fraction_theta_max 0.966
_diffrn_measurement_device 'Nonius KappaCCD'
_diffrn_measurement_device_type Area
_diffrn_measurement_method \w
_diffrn_radiation_monochromator graphite
_diffrn_radiation_type 'Mo K\a'
_diffrn_radiation_wavelength 0.71073
_diffrn_reflns_av_R_equivalents 0.090
_diffrn_reflns_limit_h_max 8
_diffrn_reflns_limit_h_min -8
_diffrn_reflns_limit_k_max 16
_diffrn_reflns_limit_k_min -12
_diffrn_reflns_limit_l_max 13
_diffrn_reflns_limit_l_min -13
_diffrn_reflns_number 6605
_diffrn_reflns_theta_full 25.327
_diffrn_reflns_theta_max 27.529
_diffrn_reflns_theta_min 5.100
_diffrn_standards_number 0
_exptl_absorpt_coefficient_mu 0.100
_exptl_absorpt_correction_T_max 1.00
_exptl_absorpt_correction_T_min 0.86
_exptl_absorpt_correction_type multi-scan
_exptl_absorpt_process_details 'DENZO/SCALEPACK (Otwinowski & Minor, 1997)'
_exptl_crystal_colour clear_pale_colourless
_exptl_crystal_density_diffrn 1.301
_exptl_crystal_density_meas ?
_exptl_crystal_density_method .
_exptl_crystal_description plate
_exptl_crystal_F_000 360
_exptl_crystal_size_max 0.17
_exptl_crystal_size_mid 0.10
_exptl_crystal_size_min 0.04
_refine_diff_density_max 0.29
_refine_diff_density_min -0.30
_refine_ls_extinction_coef 220(40)
_refine_ls_extinction_method 'Larson (1970), Equation 22'
_refine_ls_goodness_of_fit_ref 1.0000
_refine_ls_hydrogen_treatment constr
_refine_ls_matrix_type full
_refine_ls_number_parameters 110
_refine_ls_number_reflns 1109
_refine_ls_number_restraints 0
_refine_ls_R_factor_all 0.0640
_refine_ls_R_factor_gt 0.0490
_refine_ls_shift/su_max 0.000145
_refine_ls_structure_factor_coef Fsqd
_refine_ls_weighting_details
;
Method= Modified Sheldrick
w=1/[\s^2^(F^2^) + ( 0.05P)^2^ + 0.34P]
,where P=(max(Fo^2^,0) + 2Fc^2^)/3
;
_refine_ls_weighting_scheme calc
_refine_ls_wR_factor_all 0.1239
_refine_ls_wR_factor_gt 0.1133
_refine_ls_wR_factor_ref 0.1234
_reflns_limit_h_max 8
_reflns_limit_h_min -8
_reflns_limit_k_max 16
_reflns_limit_k_min 0
_reflns_limit_l_max 13
_reflns_limit_l_min 0
_reflns_number_gt 881
_reflns_number_total 1936
_reflns_threshold_expression I>2.0\s(I)
_oxford_diffrn_Wilson_B_factor 2.92
_oxford_diffrn_Wilson_scale 1.70
_oxford_refine_ls_r_factor_ref 0.0638
_oxford_refine_ls_scale 0.829(7)
_oxford_reflns_number_all 1110
_oxford_reflns_threshold_expression_ref I>-3.0\s(I)
_oxford_structure_analysis_title 5798
_cod_data_source_file b811642c.txt
_cod_data_source_block 5798
_cod_depositor_comments
;
The following automatic conversions were performed:
'_symmetry_cell_setting' value 'Monoclinic' changed to 'monoclinic'
according to '/home/saulius/struct/CIF-dictionaries/cif_core.dic'
dictionary named 'cif_core.dic' version 2.4.1 from 2010-06-29.

Automatic conversion script
Id: cif_fix_enum 1527 2010-12-29 10:47:43Z saulius 

The following automatic conversions were performed:

'_chemical_melting_point' value 'not measured' was changed to '?' -
the value is undefined or not given.

Automatic conversion script
Id: cif_fix_values 1646 2011-03-28 12:23:43Z adriana 
;
_cod_original_cell_volume 864.0(3)
_cod_original_sg_symbol_H-M 'P 1 21/c 1 '
_cod_original_formula_sum 'C8 H11 N1 O3'
_cod_database_code 7151021

loop_
_symmetry_equiv_pos_as_xyz
x,y,z
-x,-y,-z
-x,y+1/2,-z+1/2
x,-y+1/2,z+1/2

loop_
_atom_site_label
_atom_site_type_symbol
_atom_site_fract_x
_atom_site_fract_y
_atom_site_fract_z
_atom_site_U_iso_or_equiv
_atom_site_occupancy
_atom_site_adp_type
_atom_site_refinement_flags_posn
_atom_site_refinement_flags_adp
_atom_site_refinement_flags_occupancy
_atom_site_disorder_assembly
_atom_site_disorder_group
_oxford_atom_site_special_shape
_atom_site_attached_hydrogens
O1 O 0.2577(3) 0.56707(13) 0.52658(16) 0.0411 1.0000 Uani . . . . . . .
C2 C 0.2099(4) 0.55985(18) 0.4105(3) 0.0364 1.0000 Uani . . . . . . .
N3 N 0.1145(3) 0.63416(15) 0.34027(18) 0.0365 1.0000 Uani . . . . . . .
C4 C 0.0622(4) 0.6026(2) 0.2099(2) 0.0386 1.0000 Uani . . . . . . .
C5 C 0.1980(4) 0.50279(19) 0.1941(2) 0.0430 1.0000 Uani . . . . . . .
C6 C 0.2476(4) 0.4646(2) 0.3290(2) 0.0426 1.0000 Uani . . . . . . .
C7 C -0.1683(4) 0.5759(2) 0.1923(3) 0.0449 1.0000 Uani . . . . . . .
C8 C -0.3017(4) 0.6693(2) 0.2154(3) 0.0479 1.0000 Uani . . . . . . .
C9 C -0.3804(4) 0.6914(2) 0.3243(3) 0.0580 1.0000 Uani . . . . . . .
C10 C 0.1124(4) 0.6899(2) 0.1165(3) 0.0394 1.0000 Uani . . . . . . .
O11 O 0.0921(3) 0.67591(15) 0.00288(18) 0.0605 1.0000 Uani . . . . . . .
O12 O 0.1724(3) 0.77937(13) 0.16902(16) 0.0440 1.0000 Uani . . . . . . .
H31 H 0.0865 0.6972 0.3694 0.0424 1.0000 Uiso R . . . . . .
H52 H 0.3232 0.5247 0.1554 0.0501 1.0000 Uiso R . . . . . .
H51 H 0.1230 0.4509 0.1423 0.0494 1.0000 Uiso R . . . . . .
H61 H 0.3912 0.4422 0.3423 0.0503 1.0000 Uiso R . . . . . .
H62 H 0.1563 0.4076 0.3511 0.0496 1.0000 Uiso R . . . . . .
H71 H -0.1955 0.5227 0.2537 0.0518 1.0000 Uiso R . . . . . .
H72 H -0.1969 0.5502 0.1063 0.0524 1.0000 Uiso R . . . . . .
H81 H -0.3300 0.7167 0.1455 0.0563 1.0000 Uiso R . . . . . .
H91 H -0.4595 0.7540 0.3305 0.0689 1.0000 Uiso R . . . . . .
H92 H -0.3579 0.6455 0.3941 0.0689 1.0000 Uiso R . . . . . .
H122 H 0.2029 0.8316 0.1123 0.0678 1.0000 Uiso . . . . . . .

loop_
_atom_site_aniso_label
_atom_site_aniso_U_11
_atom_site_aniso_U_22
_atom_site_aniso_U_33
_atom_site_aniso_U_23
_atom_site_aniso_U_13
_atom_site_aniso_U_12
O1 0.0540(12) 0.0367(10) 0.0320(12) -0.0006(8) -0.0030(9) 0.0068(8)
C2 0.0404(16) 0.0286(14) 0.0400(18) 0.0030(12) 0.0014(13) -0.0030(12)
N3 0.0472(13) 0.0277(11) 0.0342(13) -0.0003(9) -0.0014(10) 0.0039(10)
C4 0.0515(17) 0.0314(14) 0.0321(15) -0.0022(11) -0.0057(12) -0.0026(12)
C5 0.0555(18) 0.0354(15) 0.0374(17) -0.0049(12) -0.0040(13) -0.0033(13)
C6 0.0498(17) 0.0351(14) 0.0423(17) -0.0028(12) -0.0020(13) 0.0007(13)
C7 0.0528(18) 0.0407(15) 0.0403(16) 0.0062(13) -0.0066(13) -0.0056(14)
C8 0.0479(17) 0.0426(16) 0.052(2) 0.0108(15) -0.0080(15) -0.0054(13)
C9 0.0509(19) 0.0526(19) 0.070(2) 0.0035(17) -0.0015(17) 0.0024(15)
C10 0.0473(16) 0.0365(16) 0.0336(17) 0.0005(13) -0.0043(13) -0.0034(13)
O11 0.1022(18) 0.0453(12) 0.0332(13) -0.0006(10) -0.0027(11) -0.0208(11)
O12 0.0635(13) 0.0316(10) 0.0360(11) -0.0009(8) -0.0034(9) -0.0059(9)

loop_
_atom_type_symbol
_atom_type_scat_dispersion_real
_atom_type_scat_dispersion_imag
_atom_type_scat_Cromer_Mann_a1
_atom_type_scat_Cromer_Mann_b1
_atom_type_scat_Cromer_Mann_a2
_atom_type_scat_Cromer_Mann_b2
_atom_type_scat_Cromer_Mann_a3
_atom_type_scat_Cromer_Mann_b3
_atom_type_scat_Cromer_Mann_a4
_atom_type_scat_Cromer_Mann_b4
_atom_type_scat_Cromer_Mann_c
_atom_type_scat_source
C 0.0033 0.0016 2.3100 20.8439 1.0200 10.2075 1.5886 0.5687 0.8650 51.6512 0.2156 'International Tables Vol C 4.2.6.8 and 6.1.1.4'
H 0.0000 0.0000 0.4930 10.5109 0.3229 26.1257 0.1402 3.1424 0.0408 57.7998 0.0030 'International Tables Vol C 4.2.6.8 and 6.1.1.4'
N 0.0061 0.0033 12.2126 0.0057 3.1322 9.8933 2.0125 28.9975 1.1663 0.5826 -11.5290 'International Tables Vol C 4.2.6.8 and 6.1.1.4'
O 0.0106 0.0060 3.0485 13.2771 2.2868 5.7011 1.5463 0.3239 0.8670 32.9089 0.2508 'International Tables Vol C 4.2.6.8 and 6.1.1.4'

loop_
_geom_angle_atom_site_label_1
_geom_angle_site_symmetry_1
_geom_angle_atom_site_label_2
_geom_angle_site_symmetry_2
_geom_angle_atom_site_label_3
_geom_angle_site_symmetry_3
_geom_angle
_geom_angle_publ_flag
O1 . C2 . N3 . 125.5(2) yes
O1 . C2 . C6 . 125.4(2) yes
N3 . C2 . C6 . 109.1(2) yes
C2 . N3 . C4 . 114.5(2) yes
C2 . N3 . H31 . 122.9 no
C4 . N3 . H31 . 122.6 no
N3 . C4 . C5 . 102.58(18) yes
N3 . C4 . C7 . 110.4(2) yes
C5 . C4 . C7 . 111.8(2) yes
N3 . C4 . C10 . 111.7(2) yes
C5 . C4 . C10 . 111.5(2) yes
C7 . C4 . C10 . 108.81(19) yes
C4 . C5 . C6 . 104.3(2) yes
C4 . C5 . H52 . 108.4 no
C6 . C5 . H52 . 110.0 no
C4 . C5 . H51 . 109.4 no
C6 . C5 . H51 . 113.1 no
H52 . C5 . H51 . 111.4 no
C5 . C6 . C2 . 104.6(2) yes
C5 . C6 . H61 . 112.1 no
C2 . C6 . H61 . 109.5 no
C5 . C6 . H62 . 110.9 no
C2 . C6 . H62 . 109.1 no
H61 . C6 . H62 . 110.4 no
C4 . C7 . C8 . 112.6(2) yes
C4 . C7 . H71 . 106.7 no
C8 . C7 . H71 . 107.9 no
C4 . C7 . H72 . 108.6 no
C8 . C7 . H72 . 109.4 no
H71 . C7 . H72 . 111.6 no
C7 . C8 . C9 . 124.8(3) yes
C7 . C8 . H81 . 116.8 no
C9 . C8 . H81 . 118.4 no
C8 . C9 . H91 . 118.6 no
C8 . C9 . H92 . 120.2 no
H91 . C9 . H92 . 121.2 no
C4 . C10 . O11 . 121.4(2) yes
C4 . C10 . O12 . 114.6(2) yes
O11 . C10 . O12 . 124.0(2) yes
C10 . O12 . H122 . 114.2 no

loop_
_geom_bond_atom_site_label_1
_geom_bond_site_symmetry_1
_geom_bond_atom_site_label_2
_geom_bond_site_symmetry_2
_geom_bond_distance
_geom_bond_publ_flag
O1 . C2 . 1.250(3) yes
C2 . N3 . 1.325(3) yes
C2 . C6 . 1.502(4) yes
N3 . C4 . 1.454(3) yes
N3 . H31 . 0.872 no
C4 . C5 . 1.550(4) yes
C4 . C7 . 1.542(4) yes
C4 . C10 . 1.523(4) yes
C5 . C6 . 1.521(3) yes
C5 . H52 . 0.974 no
C5 . H51 . 0.965 no
C6 . H61 . 0.981 no
C6 . H62 . 0.969 no
C7 . C8 . 1.489(4) yes
C7 . H71 . 0.955 no
C7 . H72 . 0.972 no
C8 . C9 . 1.315(4) yes
C8 . H81 . 0.957 no
C9 . H91 . 0.945 no
C9 . H92 . 0.940 no
C10 . O11 . 1.212(3) yes
C10 . O12 . 1.303(3) yes
O12 . H122 . 0.917 no

loop_
_geom_hbond_atom_site_label_D
_geom_hbond_site_symmetry_D
_geom_hbond_atom_site_label_H
_geom_hbond_site_symmetry_H
_geom_hbond_atom_site_label_A
_geom_hbond_site_symmetry_A
_geom_hbond_angle_DHA
_geom_hbond_distance_DH
_geom_hbond_distance_HA
_geom_hbond_distance_DA
_geom_hbond_publ_flag
N3 . H31 . O11 4_565 157 0.87 2.13 2.947(4) yes
C5 . H51 . O11 2_565 176 0.97 2.57 3.535(4) yes
O12 . H122 . O1 4_564 173 0.92 1.61 2.527(4) yes
O12 . H122 . C2 4_564 162 0.92 2.53 3.415(4) yes
